data_7207006
loop_
_publ_author_name
'Bai, Shi-Qiang'
'Yong, Anna Marie'
'Hu, Jian Jin'
'Young, David J.'
'Zhang, Xinhai'
'Zong, Yun'
'Xu, Jianwei'
'Zuo, Jing-Lin'
'Hor, T. S. Andy'

_publ_section_title
;
 Zinc, cobalt and copper coordination polymers with different structural
 motifs from picolyl-triazole hybrid ligands
;
_journal_issue 3
_journal_name_full CrystEngComm
_journal_page_first 961
_journal_paper_doi 10.1039/c1ce05808h
_journal_volume 14
_journal_year 2012
_chemical_formula_sum 'C24 H40 Cl2 Cu N8 O12'
_chemical_formula_weight 767.08
_chemical_name_systematic
;
?
;
_space_group_IT_number 14
_symmetry_cell_setting monoclinic
_symmetry_space_group_name_Hall '-P 2yn'
_symmetry_space_group_name_H-M 'P 1 21/n 1'
_atom_sites_solution_hydrogens geom
_atom_sites_solution_primary direct
_atom_sites_solution_secondary difmap
_audit_creation_method SHELXL-97
_cell_angle_alpha 90.00
_cell_angle_beta 101.20(2)
_cell_angle_gamma 90.00
_cell_formula_units_Z 2
_cell_length_a 8.911(8)
_cell_length_b 10.004(9)
_cell_length_c 19.252(17)
_cell_measurement_reflns_used 1609
_cell_measurement_temperature 223(2)
_cell_measurement_theta_max 24.13
_cell_measurement_theta_min 2.30
_cell_volume 1684(3)
_computing_cell_refinement 'Bruker SMART'
_computing_data_collection 'Bruker SMART'
_computing_data_reduction 'Bruker SAINT'
_computing_molecular_graphics 'Bruker SHELXTL'
_computing_publication_material 'Bruker SHELXTL'
_computing_structure_refinement 'SHELXL-97 (Sheldrick, 1997)'
_computing_structure_solution 'SHELXS-97 (Sheldrick, 1990)'
_diffrn_ambient_temperature 223(2)
_diffrn_measured_fraction_theta_full 0.997
_diffrn_measured_fraction_theta_max 0.997
_diffrn_measurement_device_type 'CCD area detector'
_diffrn_measurement_method 'phi and omega scans'
_diffrn_radiation_monochromator graphite
_diffrn_radiation_source 'fine-focus sealed tube'
_diffrn_radiation_type MoK\a
_diffrn_radiation_wavelength 0.71073
_diffrn_reflns_av_R_equivalents 0.0639
_diffrn_reflns_av_sigmaI/netI 0.0662
_diffrn_reflns_limit_h_max 10
_diffrn_reflns_limit_h_min -10
_diffrn_reflns_limit_k_max 11
_diffrn_reflns_limit_k_min -11
_diffrn_reflns_limit_l_max 22
_diffrn_reflns_limit_l_min -22
_diffrn_reflns_number 9133
_diffrn_reflns_theta_full 25.00
_diffrn_reflns_theta_max 25.00
_diffrn_reflns_theta_min 2.16
_exptl_absorpt_coefficient_mu 0.877
_exptl_absorpt_correction_T_max 0.9493
_exptl_absorpt_correction_T_min 0.5630
_exptl_absorpt_correction_type multi-scan
_exptl_absorpt_process_details 'Sadabs, (Sheldrick 2001)'
_exptl_crystal_colour BLUE
_exptl_crystal_density_diffrn 1.513
_exptl_crystal_density_meas ?
_exptl_crystal_density_method 'not measured'
_exptl_crystal_description NEEDLE
_exptl_crystal_F_000 798
_exptl_crystal_size_max 0.74
_exptl_crystal_size_mid 0.10
_exptl_crystal_size_min 0.06
_refine_diff_density_max 0.797
_refine_diff_density_min -0.504
_refine_diff_density_rms 0.104
_refine_ls_extinction_method none
_refine_ls_goodness_of_fit_ref 1.071
_refine_ls_hydrogen_treatment mixed
_refine_ls_matrix_type full
_refine_ls_number_parameters 227
_refine_ls_number_reflns 2950
_refine_ls_number_restraints 6
_refine_ls_restrained_S_all 1.072
_refine_ls_R_factor_all 0.0830
_refine_ls_R_factor_gt 0.0659
_refine_ls_shift/su_max 0.001
_refine_ls_shift/su_mean 0.000
_refine_ls_structure_factor_coef Fsqd
_refine_ls_weighting_details 'calc w=1/[\s^2^(Fo^2^)+(0.1040P)^2^+0.7806P] where P=(Fo^2^+2Fc^2^)/3'
_refine_ls_weighting_scheme calc
_refine_ls_wR_factor_gt 0.1730
_refine_ls_wR_factor_ref 0.1862
_reflns_number_gt 2295
_reflns_number_total 2950
_reflns_threshold_expression >2sigma(I)
_cod_data_source_file c1ce05808h.txt
_cod_data_source_block a250
_cod_depositor_comments
;
The following automatic conversions were performed:

'_symmetry_cell_setting' value 'Monoclinic' changed to 'monoclinic'
according to /home/saulius/struct/CIF-dictionaries/cif_core.dic
dictionary named 'cif_core.dic' version 2.4.1 from
2010-06-29.

'_exptl_absorpt_correction_type' value 'Multi-scan'
changed to 'multi-scan' according to
/home/saulius/struct/CIF-dictionaries/cif_core.dic dictionary named
'cif_core.dic' version 2.4.1 from 2010-06-29.

Automatic conversion script
Id: cif_fix_values 1715 2011-07-08 13:25:40Z adriana 

The following automatic conversions were performed:

'_exptl_crystal_density_meas' value 'Not Measured' was changed to '?'
- the value is perceived as not measured.

Automatic conversion script
Id: cif_fix_values 3008 2015-01-20 13:52:24Z robertas 
;
_cod_original_sg_symbol_H-M P2(1)/n
_cod_database_code 7207006

loop_
_symmetry_equiv_pos_as_xyz
'x, y, z'
'-x+1/2, y+1/2, -z+1/2'
'-x, -y, -z'
'x-1/2, -y-1/2, z-1/2'

loop_
_atom_site_label
_atom_site_type_symbol
_atom_site_fract_x
_atom_site_fract_y
_atom_site_fract_z
_atom_site_U_iso_or_equiv
_atom_site_adp_type
_atom_site_occupancy
_atom_site_symmetry_multiplicity
_atom_site_calc_flag
_atom_site_refinement_flags
Cu1 Cu 0.5000 1.0000 0.5000 0.0407(3) Uani 1 2 d S
N1 N 0.4201(4) 0.9578(4) 0.58895(18) 0.0315(9) Uani 1 1 d .
N2 N 0.3058(4) 0.8730(4) 0.58155(18) 0.0327(9) Uani 1 1 d .
N3 N 0.2717(4) 0.8600(4) 0.64435(17) 0.0272(8) Uani 1 1 d .
C1 C 0.4577(5) 0.9984(4) 0.6579(2) 0.0318(10) Uani 1 1 d .
C2 C 0.3617(5) 0.9359(5) 0.6923(2) 0.0303(10) Uani 1 1 d .
H2 H 0.3582 0.9436 0.7407 0.036 Uiso 1 1 calc R
C3 C 0.1434(5) 0.7750(5) 0.6524(2) 0.0357(11) Uani 1 1 d .
H3A H 0.1441 0.7620 0.7029 0.043 Uiso 1 1 calc R
H3B H 0.1555 0.6872 0.6315 0.043 Uiso 1 1 calc R
C4 C -0.2736(5) 0.8043(5) 0.5732(2) 0.0346(11) Uani 1 1 d .
H4 H -0.3601 0.7486 0.5668 0.042 Uiso 1 1 calc R
C5 C -0.1341(5) 0.7523(5) 0.6053(2) 0.0323(10) Uani 1 1 d .
H5 H -0.1250 0.6620 0.6188 0.039 Uiso 1 1 calc R
C6 C -0.0090(5) 0.8346(5) 0.6170(2) 0.0282(10) Uani 1 1 d .
C7 C -0.0277(5) 0.9663(4) 0.5961(2) 0.0289(10) Uani 1 1 d .
H7 H 0.0564 1.0249 0.6048 0.035 Uiso 1 1 calc R
C8 C -0.1667(5) 1.0119(5) 0.5629(2) 0.0310(10) Uani 1 1 d .
H8 H -0.1766 1.1015 0.5480 0.037 Uiso 1 1 calc R
C9 C 0.5871(5) 1.0915(5) 0.6863(2) 0.0372(11) Uani 1 1 d .
H9A H 0.5482 1.1642 0.7120 0.045 Uiso 1 1 calc R
H9B H 0.6250 1.1311 0.6465 0.045 Uiso 1 1 calc R
C10 C 0.7189(5) 1.0250(5) 0.7352(3) 0.0395(12) Uani 1 1 d .
H10A H 0.6828 0.9889 0.7763 0.047 Uiso 1 1 calc R
H10B H 0.7558 0.9500 0.7104 0.047 Uiso 1 1 calc R
C11 C 0.8496(6) 1.1199(6) 0.7603(3) 0.0488(13) Uani 1 1 d .
H11A H 0.8875 1.1549 0.7194 0.059 Uiso 1 1 calc R
H11B H 0.8131 1.1955 0.7848 0.059 Uiso 1 1 calc R
C12 C 0.9778(8) 1.0507(8) 0.8096(4) 0.095(3) Uani 1 1 d .
H12A H 0.9412 1.0188 0.8509 0.142 Uiso 1 1 calc R
H12B H 1.0613 1.1131 0.8243 0.142 Uiso 1 1 calc R
H12C H 1.0137 0.9756 0.7854 0.142 Uiso 1 1 calc R
N4 N -0.2910(4) 0.9318(4) 0.55063(17) 0.0300(9) Uani 1 1 d .
Cl1 Cl 0.33678(14) 0.83496(12) 0.89138(6) 0.0425(4) Uani 1 1 d .
O3 O 0.3950(6) 0.9531(4) 0.8669(2) 0.0710(13) Uani 1 1 d .
O2 O 0.4519(5) 0.7715(4) 0.9417(2) 0.0720(13) Uani 1 1 d .
O4 O 0.2156(5) 0.8698(5) 0.9256(2) 0.0854(15) Uani 1 1 d .
O1 O 0.2845(6) 0.7487(4) 0.8335(2) 0.0770(14) Uani 1 1 d .
O1W O 0.7604(6) 1.4315(6) 0.5353(4) 0.1028(18) Uani 1 1 d D
H1W H 0.776(9) 1.493(7) 0.504(4) 0.123 Uiso 1 1 d D
H2W H 0.843(6) 1.382(7) 0.541(4) 0.123 Uiso 1 1 d D
O2W O 0.5505(4) 1.2364(4) 0.5387(2) 0.0531(10) Uani 1 1 d D
H3W H 0.478(4) 1.274(5) 0.556(3) 0.064 Uiso 1 1 d D
H4W H 0.613(5) 1.305(4) 0.536(3) 0.064 Uiso 1 1 d D

loop_
_atom_site_aniso_label
_atom_site_aniso_U_11
_atom_site_aniso_U_22
_atom_site_aniso_U_33
_atom_site_aniso_U_23
_atom_site_aniso_U_13
_atom_site_aniso_U_12
Cu1 0.0131(4) 0.0869(8) 0.0220(4) 0.0146(4) 0.0030(3) -0.0014(4)
N1 0.0173(18) 0.050(2) 0.027(2) 0.0064(16) 0.0029(14) 0.0025(17)
N2 0.0141(17) 0.056(3) 0.0283(19) 0.0012(17) 0.0055(13) -0.0050(17)
N3 0.0179(17) 0.036(2) 0.0285(19) 0.0126(15) 0.0079(14) 0.0016(15)
C1 0.029(2) 0.038(3) 0.029(2) 0.0021(18) 0.0057(18) 0.009(2)
C2 0.029(2) 0.041(3) 0.022(2) 0.0002(18) 0.0078(17) -0.001(2)
C3 0.025(2) 0.044(3) 0.038(3) 0.012(2) 0.0058(18) 0.002(2)
C4 0.023(2) 0.049(3) 0.031(2) 0.000(2) 0.0048(17) -0.008(2)
C5 0.032(2) 0.034(3) 0.033(2) 0.0019(18) 0.0111(18) -0.003(2)
C6 0.020(2) 0.044(3) 0.022(2) 0.0017(18) 0.0097(15) 0.0017(19)
C7 0.018(2) 0.039(3) 0.030(2) 0.0049(18) 0.0045(16) -0.0018(18)
C8 0.026(2) 0.040(3) 0.028(2) 0.0046(18) 0.0059(17) -0.004(2)
C9 0.036(3) 0.036(3) 0.040(3) -0.001(2) 0.010(2) -0.002(2)
C10 0.034(3) 0.046(3) 0.038(3) -0.006(2) 0.006(2) -0.001(2)
C11 0.035(3) 0.052(3) 0.058(3) -0.010(3) 0.007(2) -0.009(2)
C12 0.054(4) 0.081(5) 0.127(7) -0.018(5) -0.037(4) -0.005(4)
N4 0.0155(17) 0.053(3) 0.0206(17) 0.0035(16) 0.0025(13) -0.0037(17)
Cl1 0.0479(7) 0.0406(8) 0.0383(7) 0.0064(5) 0.0065(5) -0.0003(6)
O3 0.096(4) 0.054(3) 0.062(3) 0.005(2) 0.016(2) -0.013(2)
O2 0.079(3) 0.072(3) 0.057(3) 0.008(2) -0.006(2) 0.024(2)
O4 0.060(3) 0.128(4) 0.076(3) 0.014(3) 0.031(2) 0.012(3)
O1 0.096(3) 0.062(3) 0.064(3) -0.009(2) -0.007(2) -0.019(2)
O1W 0.067(3) 0.084(4) 0.155(6) 0.019(3) 0.016(3) -0.008(3)
O2W 0.037(2) 0.064(3) 0.059(2) -0.0062(19) 0.0110(17) -0.0041(18)

loop_
_atom_type_symbol
_atom_type_description
_atom_type_scat_dispersion_real
_atom_type_scat_dispersion_imag
_atom_type_scat_source
C C 0.0033 0.0016 'International Tables Vol C Tables 4.2.6.8 and 6.1.1.4'
H H 0.0000 0.0000 'International Tables Vol C Tables 4.2.6.8 and 6.1.1.4'
N N 0.0061 0.0033 'International Tables Vol C Tables 4.2.6.8 and 6.1.1.4'
O O 0.0106 0.0060 'International Tables Vol C Tables 4.2.6.8 and 6.1.1.4'
Cl Cl 0.1484 0.1585 'International Tables Vol C Tables 4.2.6.8 and 6.1.1.4'
Cu Cu 0.3201 1.2651 'International Tables Vol C Tables 4.2.6.8 and 6.1.1.4'

loop_
_geom_angle_atom_site_label_1
_geom_angle_atom_site_label_2
_geom_angle_atom_site_label_3
_geom_angle
_geom_angle_site_symmetry_1
_geom_angle_site_symmetry_3
N1 Cu1 N1 179.998(1) 3_676 .
N1 Cu1 N4 87.97(14) 3_676 3_576
N1 Cu1 N4 92.04(14) . 3_576
N1 Cu1 N4 92.03(14) 3_676 1_655
N1 Cu1 N4 87.96(14) . 1_655
N4 Cu1 N4 180.0(2) 3_576 1_655
N2 N1 C1 109.7(3) . .
N2 N1 Cu1 115.9(3) . .
C1 N1 Cu1 134.5(3) . .
N3 N2 N1 106.2(3) . .
N2 N3 C2 111.5(4) . .
N2 N3 C3 118.9(3) . .
C2 N3 C3 129.5(4) . .
C2 C1 N1 106.5(4) . .
C2 C1 C9 129.1(4) . .
N1 C1 C9 124.4(4) . .
C1 C2 N3 106.2(4) . .
N3 C3 C6 112.1(4) . .
N4 C4 C5 122.6(4) . .
C6 C5 C4 118.8(4) . .
C5 C6 C7 118.5(4) . .
C5 C6 C3 117.9(4) . .
C7 C6 C3 123.6(4) . .
C8 C7 C6 120.4(4) . .
N4 C8 C7 121.7(4) . .
C1 C9 C10 113.8(4) . .
C11 C10 C9 112.4(4) . .
C12 C11 C10 110.9(5) . .
C4 N4 C8 117.8(4) . .
C4 N4 Cu1 120.5(3) . 1_455
C8 N4 Cu1 121.7(3) . 1_455
O3 Cl1 O4 108.3(3) . .
O3 Cl1 O1 109.5(3) . .
O4 Cl1 O1 110.7(3) . .
O3 Cl1 O2 109.9(3) . .
O4 Cl1 O2 108.0(3) . .
O1 Cl1 O2 110.5(3) . .

loop_
_geom_bond_atom_site_label_1
_geom_bond_atom_site_label_2
_geom_bond_distance
_geom_bond_site_symmetry_2
Cu1 N1 2.022(4) 3_676
Cu1 N1 2.022(4) .
Cu1 N4 2.044(4) 3_576
Cu1 N4 2.044(4) 1_655
N1 N2 1.312(5) .
N1 C1 1.366(6) .
N2 N3 1.309(5) .
N3 C2 1.336(6) .
N3 C3 1.457(6) .
C1 C2 1.336(6) .
C1 C9 1.501(6) .
C3 C6 1.518(6) .
C4 N4 1.347(6) .
C4 C5 1.378(6) .
C5 C6 1.368(6) .
C6 C7 1.379(6) .
C7 C8 1.357(6) .
C8 N4 1.350(6) .
C9 C10 1.509(7) .
C10 C11 1.507(7) .
C11 C12 1.505(8) .
N4 Cu1 2.044(4) 1_455
Cl1 O3 1.409(5) .
Cl1 O4 1.413(5) .
Cl1 O1 1.415(4) .
Cl1 O2 1.417(4) .

loop_
_geom_hbond_atom_site_label_D
_geom_hbond_atom_site_label_H
_geom_hbond_atom_site_label_A
_geom_hbond_distance_DH
_geom_hbond_distance_HA
_geom_hbond_distance_DA
_geom_hbond_angle_DHA
_geom_hbond_site_symmetry_A
O1W H1W O4 0.89(2) 2.03(4) 2.872(8) 156(7) 4_685
O1W H1W Cl1 0.89(2) 2.90(2) 3.786(7) 173(8) 4_685
O1W H2W O3 0.88(2) 2.73(8) 3.283(8) 122(7) 2_656
O1W H2W O2 0.88(2) 2.11(2) 2.982(8) 177(9) 2_656
O1W H2W Cl1 0.88(2) 2.93(5) 3.721(6) 150(7) 2_656
O2W H3W O4 0.870(19) 2.06(2) 2.917(6) 168(6) 2_556
O2W H4W O1W 0.892(19) 1.83(2) 2.713(7) 173(5) .
